data_7131736
loop_
_publ_author_name
'Cie&#x15b;li&#x144;ski, Adam'
'Frankowski, Sebastian'
'Albrecht, &#x141;ukasz'

_publ_section_title
;
 Pentaenolate activation in the organocatalytic allylic alkylation of
 indene-2-carbaldehydes.
;
_journal_issue 49
_journal_name_full 'Chemical communications (Cambridge, England)'
_journal_page_first 7655
_journal_page_last 7658
_journal_paper_doi 10.1039/d3cc00900a
_journal_volume 59
_journal_year 2023
_chemical_absolute_configuration ad
_chemical_formula_moiety 'C30 H28 O3'
_chemical_formula_sum 'C30 H28 O3'
_chemical_formula_weight 436.52
_chemical_name_systematic
;
tert-butyl 2-((R)-((R)-2-formyl-3-phenyl-1H-inden-1-yl)(phenyl)methyl)acrylate
;
_space_group_IT_number 1
_space_group_name_Hall 'P 1'
_space_group_name_H-M_alt 'P 1'
_symmetry_cell_setting triclinic
_symmetry_Int_Tables_number 1
_symmetry_space_group_name_Hall 'P 1'
_symmetry_space_group_name_H-M 'P 1'
_atom_sites_solution_hydrogens difmap
_atom_sites_solution_primary difmap
_atom_sites_solution_secondary difmap
_audit_update_record
;
2022-07-26 deposited with the CCDC.	2023-04-24 downloaded from the CCDC.
;
_cell_angle_alpha 76.898(1)
_cell_angle_beta 85.404(1)
_cell_angle_gamma 62.195(1)
_cell_formula_units_Z 1
_cell_length_a 8.0220(1)
_cell_length_b 8.2914(1)
_cell_length_c 10.1712(1)
_cell_measurement_reflns_used 19104
_cell_measurement_temperature 100
_cell_measurement_theta_max 78.473
_cell_measurement_theta_min 4.457
_cell_volume 582.577(13)
_computing_cell_refinement 'CrysAlisPro 1.171.42.58a (Rigaku OD, 2022)'
_computing_data_collection 'CrysAlisPro 1.171.42.58a (Rigaku OD, 2022)'
_computing_data_reduction 'CrysAlisPro 1.171.42.58a (Rigaku OD, 2022)'
_computing_structure_refinement 'SHELXL-2018/3 (Sheldrick, 2018)'
_diffrn_ambient_environment N~2~
_diffrn_ambient_temperature 100
_diffrn_detector 'Hybrid Pixel Array Detector'
_diffrn_detector_area_resol_mean 5.8140
_diffrn_detector_type 'Pilatus 300K'
_diffrn_measured_fraction_theta_full 1.000
_diffrn_measured_fraction_theta_max 1.000
_diffrn_measurement_device 'four-circle diffractometer'
_diffrn_measurement_device_type 'XtaLAB Synergy, Dualflex, Pilatus 300K'
_diffrn_measurement_method '\w scans'
_diffrn_radiation_monochromator mirror
_diffrn_radiation_probe x-ray
_diffrn_radiation_type 'Cu K\a'
_diffrn_radiation_wavelength 1.54184
_diffrn_reflns_av_R_equivalents 0.0144
_diffrn_reflns_av_unetI/netI 0.0099
_diffrn_reflns_limit_h_max 9
_diffrn_reflns_limit_h_min -8
_diffrn_reflns_limit_k_max 9
_diffrn_reflns_limit_k_min -9
_diffrn_reflns_limit_l_max 12
_diffrn_reflns_limit_l_min -12
_diffrn_reflns_number 20203
_diffrn_reflns_theta_full 66.58
_diffrn_reflns_theta_max 66.58
_diffrn_reflns_theta_min 4.47
_diffrn_source 'micro-focus sealed X-ray tube'
_diffrn_source_type 'PhotonJet (Cu) X-ray Source'
_exptl_absorpt_coefficient_mu 0.623
_exptl_absorpt_correction_T_max 1.000
_exptl_absorpt_correction_T_min 0.529
_exptl_absorpt_correction_type gaussian
_exptl_absorpt_process_details
;
CrysAlisPro 1.171.42.58a (Rigaku Oxford Diffraction, 2022)
Numerical absorption correction based on gaussian integration over
a multifaceted crystal model
Empirical absorption correction using spherical harmonics,
implemented in SCALE3 ABSPACK scaling algorithm.
Empirical correction (ABSPACK) includes:
- Absorption correction using spherical harmonics
- Frame scaling
- Detector area scaling
;
_exptl_crystal_colour colourless
_exptl_crystal_density_diffrn 1.244
_exptl_crystal_description plate
_exptl_crystal_F_000 232
_exptl_crystal_size_max 0.29
_exptl_crystal_size_mid 0.19
_exptl_crystal_size_min 0.05
_refine_diff_density_max 0.158
_refine_diff_density_min -0.120
_refine_diff_density_rms 0.025
_refine_ls_abs_structure_details
;
 Flack x determined using 1845 quotients [(I+)-(I-)]/[(I+)+(I-)]
 (Parsons, Flack and Wagner, Acta Cryst. B69 (2013) 249-259).
;
_refine_ls_abs_structure_Flack 0.01(4)
_refine_ls_extinction_coef 0.0084(10)
_refine_ls_extinction_expression Fc^*^=kFc[1+0.001xFc^2^\l^3^/sin(2\q)]^-1/4^
_refine_ls_extinction_method 'shelxl-2018/3 (sheldrick 2018)'
_refine_ls_goodness_of_fit_ref 1.033
_refine_ls_hydrogen_treatment constr
_refine_ls_matrix_type full
_refine_ls_number_parameters 302
_refine_ls_number_reflns 3917
_refine_ls_number_restraints 3
_refine_ls_restrained_S_all 1.033
_refine_ls_R_factor_all 0.0219
_refine_ls_R_factor_gt 0.0219
_refine_ls_shift/su_max 0.000
_refine_ls_shift/su_mean 0.000
_refine_ls_structure_factor_coef Fsqd
_refine_ls_weighting_details 'w=1/[\s^2^(Fo^2^)+(0.0345P)^2^+0.0913P] where P=(Fo^2^+2Fc^2^)/3'
_refine_ls_weighting_scheme calc
_refine_ls_wR_factor_gt 0.0572
_refine_ls_wR_factor_ref 0.0573
_reflns_number_gt 3905
_reflns_number_total 3917
_reflns_threshold_expression I>2\s(I)
_cod_data_source_file d3cc00900a2.cif
_cod_data_source_block AC157A
_cod_depositor_comments 'Adding full bibliography for 7131736.cif.'
_cod_database_code 7131736

loop_
_space_group_symop_id
_space_group_symop_operation_xyz
1 x,y,z

loop_
_atom_site_aniso_label
_atom_site_aniso_U_11
_atom_site_aniso_U_22
_atom_site_aniso_U_33
_atom_site_aniso_U_23
_atom_site_aniso_U_13
_atom_site_aniso_U_12
O1 0.0353(8) 0.0251(6) 0.0225(7) -0.0039(5) 0.0052(5) -0.0200(6)
O2 0.0180(6) 0.0162(5) 0.0188(6) -0.0011(4) -0.0031(4) -0.0073(5)
O3 0.0254(7) 0.0238(6) 0.0366(7) -0.0067(5) -0.0085(5) -0.0121(5)
C1 0.0144(8) 0.0128(7) 0.0164(7) -0.0022(6) -0.0008(6) -0.0048(6)
C2 0.0147(8) 0.0125(7) 0.0185(8) -0.0039(6) 0.0022(6) -0.0038(6)
C3 0.0172(9) 0.0201(8) 0.0215(8) -0.0067(6) 0.0021(6) -0.0082(7)
C4 0.0212(9) 0.0247(8) 0.0277(9) -0.0067(7) 0.0044(7) -0.0141(7)
C5 0.0229(9) 0.0245(9) 0.0248(9) -0.0037(7) 0.0066(7) -0.0123(7)
C6 0.0208(9) 0.0208(8) 0.0174(8) -0.0032(6) 0.0015(6) -0.0088(7)
C7 0.0145(8) 0.0134(7) 0.0195(8) -0.0040(6) 0.0010(6) -0.0046(6)
C8 0.0140(8) 0.0116(7) 0.0192(8) -0.0028(6) 0.0000(6) -0.0034(6)
C9 0.0143(8) 0.0123(7) 0.0184(8) -0.0035(6) -0.0004(6) -0.0040(6)
C10 0.0178(8) 0.0155(7) 0.0226(8) -0.0064(6) 0.0019(6) -0.0077(6)
C11 0.0138(8) 0.0237(8) 0.0184(8) -0.0078(6) 0.0040(6) -0.0091(7)
C12 0.0168(8) 0.0247(9) 0.0206(8) -0.0064(7) 0.0018(6) -0.0071(7)
C13 0.0163(9) 0.0370(10) 0.0194(8) -0.0079(7) 0.0011(7) -0.0079(8)
C14 0.0238(10) 0.0506(12) 0.0228(9) -0.0179(8) 0.0047(7) -0.0207(9)
C15 0.0304(11) 0.0391(10) 0.0323(10) -0.0198(8) 0.0103(8) -0.0232(9)
C16 0.0221(9) 0.0268(9) 0.0226(8) -0.0082(7) 0.0048(7) -0.0144(7)
C17 0.0153(8) 0.0153(7) 0.0159(7) -0.0033(6) 0.0016(6) -0.0077(6)
C18 0.0193(8) 0.0146(7) 0.0171(7) -0.0062(6) 0.0001(6) -0.0073(6)
C19 0.0180(9) 0.0176(8) 0.0228(8) -0.0038(6) 0.0026(6) -0.0072(7)
C20 0.0260(10) 0.0170(8) 0.0219(9) -0.0018(6) -0.0007(7) -0.0080(7)
C21 0.0201(9) 0.0169(7) 0.0265(9) -0.0065(6) -0.0049(7) -0.0031(6)
C22 0.0180(9) 0.0222(8) 0.0244(8) -0.0107(7) 0.0015(7) -0.0087(7)
C23 0.0200(9) 0.0190(8) 0.0176(7) -0.0066(6) 0.0019(6) -0.0102(7)
C24 0.0179(8) 0.0194(8) 0.0152(7) -0.0043(6) 0.0033(6) -0.0102(6)
C25 0.0212(8) 0.0196(8) 0.0229(8) -0.0060(6) 0.0006(6) -0.0100(7)
C26 0.0199(9) 0.0200(8) 0.0161(7) -0.0061(6) 0.0019(6) -0.0100(7)
C27 0.0171(8) 0.0161(8) 0.0197(8) -0.0014(6) -0.0013(6) -0.0042(6)
C28 0.0244(10) 0.0184(8) 0.0277(9) -0.0019(7) 0.0027(7) -0.0097(7)
C29 0.0223(9) 0.0215(8) 0.0270(9) -0.0083(7) 0.0036(7) -0.0092(7)
C30 0.0250(10) 0.0285(9) 0.0190(9) -0.0026(7) -0.0023(7) -0.0073(8)

loop_
_atom_site_label
_atom_site_type_symbol
_atom_site_thermal_displace_type
_atom_site_fract_x
_atom_site_fract_y
_atom_site_fract_z
_atom_site_occupancy
_atom_site_U_iso_or_equiv
_atom_site_calc_flag
_atom_site_refinement_flags
_atom_site_disorder_assembly
_atom_site_disorder_group
O1 O Uani 0.34412(18) 0.24648(17) 0.62550(12) 1.000 0.0257(4) d . . .
O2 O Uani 0.72774(15) 0.29844(14) 0.81505(11) 1.000 0.0182(3) d . . .
O3 O Uani 0.86589(18) 0.47795(17) 0.82912(13) 1.000 0.0277(4) d . . .
C1 C Uani 0.5842(2) 0.4317(2) 0.52724(16) 1.000 0.0152(4) d . . .
C2 C Uani 0.6855(2) 0.5078(2) 0.41969(16) 1.000 0.0163(4) d . . .
C3 C Uani 0.8225(2) 0.5617(2) 0.43229(17) 1.000 0.0195(5) d . . .
C4 C Uani 0.9050(3) 0.6145(2) 0.31600(18) 1.000 0.0231(5) d . . .
C5 C Uani 0.8548(3) 0.6096(2) 0.18964(17) 1.000 0.0242(5) d . . .
C6 C Uani 0.7189(2) 0.5552(2) 0.17556(16) 1.000 0.0202(5) d . . .
C7 C Uani 0.6325(2) 0.5059(2) 0.29168(16) 1.000 0.0165(4) d . . .
C8 C Uani 0.4986(2) 0.4291(2) 0.30955(16) 1.000 0.0160(4) d . . .
C9 C Uani 0.4703(2) 0.3852(2) 0.44413(16) 1.000 0.0158(4) d . . .
C10 C Uani 0.3486(2) 0.3031(2) 0.50475(17) 1.000 0.0183(4) d . . .
C11 C Uani 0.4230(2) 0.3957(2) 0.19638(16) 1.000 0.0181(5) d . . .
C12 C Uani 0.3468(2) 0.5369(2) 0.08027(17) 1.000 0.0215(5) d . . .
C13 C Uani 0.2812(2) 0.5057(3) -0.02844(17) 1.000 0.0257(5) d . . .
C14 C Uani 0.2913(3) 0.3325(3) -0.02385(18) 1.000 0.0294(6) d . . .
C15 C Uani 0.3675(3) 0.1914(3) 0.08991(19) 1.000 0.0294(6) d . . .
C16 C Uani 0.4338(3) 0.2215(2) 0.19941(18) 1.000 0.0223(5) d . . .
C17 C Uani 0.4596(2) 0.5592(2) 0.62568(15) 1.000 0.0153(4) d . . .
C18 C Uani 0.2827(2) 0.7240(2) 0.55410(15) 1.000 0.0167(4) d . . .
C19 C Uani 0.2901(2) 0.8627(2) 0.44892(17) 1.000 0.0201(5) d . . .
C20 C Uani 0.1259(3) 1.0074(2) 0.38268(17) 1.000 0.0228(5) d . . .
C21 C Uani -0.0479(2) 1.0160(2) 0.41943(18) 1.000 0.0227(5) d . . .
C22 C Uani -0.0576(2) 0.8803(2) 0.52383(17) 1.000 0.0208(5) d . . .
C23 C Uani 0.1072(2) 0.7350(2) 0.59026(16) 1.000 0.0180(5) d . . .
C24 C Uani 0.5718(2) 0.6132(2) 0.70517(15) 1.000 0.0169(4) d . . .
C25 C Uani 0.5300(3) 0.7856(2) 0.71324(17) 1.000 0.0207(5) d . . .
C26 C Uani 0.7400(2) 0.4580(2) 0.78962(16) 1.000 0.0180(5) d . . .
C27 C Uani 0.8833(2) 0.1175(2) 0.88235(17) 1.000 0.0194(5) d . . .
C28 C Uani 0.8054(3) -0.0162(2) 0.87601(18) 1.000 0.0242(5) d . . .
C29 C Uani 1.0596(2) 0.0753(2) 0.80030(18) 1.000 0.0236(5) d . . .
C30 C Uani 0.9127(3) 0.1213(3) 1.02715(17) 1.000 0.0265(5) d . . .
H1 H Uiso 0.68047 0.31210 0.58270 1.000 0.0180 c RU . .
H3 H Uiso 0.85925 0.56240 0.51857 1.000 0.0230 c RU . .
H4 H Uiso 0.99676 0.65445 0.32298 1.000 0.0280 c RU . .
H5 H Uiso 0.91456 0.64401 0.11179 1.000 0.0290 c RU . .
H6 H Uiso 0.68537 0.55150 0.08920 1.000 0.0240 c RU . .
H10 H Uiso 0.26834 0.29330 0.44656 1.000 0.0220 c RU . .
H12 H Uiso 0.34001 0.65549 0.07604 1.000 0.0260 c RU . .
H13 H Uiso 0.22915 0.60288 -0.10643 1.000 0.0310 c RU . .
H14 H Uiso 0.24609 0.31114 -0.09840 1.000 0.0350 c RU . .
H15 H Uiso 0.37470 0.07292 0.09318 1.000 0.0350 c RU . .
H16 H Uiso 0.48662 0.12338 0.27677 1.000 0.0270 c RU . .
H17 H Uiso 0.41505 0.48119 0.69391 1.000 0.0180 c RU . .
H19 H Uiso 0.40851 0.85766 0.42273 1.000 0.0240 c RU . .
H20 H Uiso 0.13268 1.10098 0.31191 1.000 0.0270 c RU . .
H21 H Uiso -0.15989 1.11434 0.37331 1.000 0.0270 c RU . .
H22 H Uiso -0.17642 0.88634 0.55001 1.000 0.0250 c RU . .
H23 H Uiso 0.09966 0.64216 0.66128 1.000 0.0220 c RU . .
H25A H Uiso 0.60440 0.80528 0.76980 1.000 0.0250 c RU . .
H25B H Uiso 0.42568 0.88919 0.66245 1.000 0.0250 c RU . .
H28A H Uiso 0.77038 -0.00135 0.78227 1.000 0.0360 c RU . .
H28B H Uiso 0.69389 0.01125 0.93173 1.000 0.0360 c RU . .
H28C H Uiso 0.90168 -0.14487 0.90995 1.000 0.0360 c RU . .
H29A H Uiso 1.15889 -0.04943 0.83999 1.000 0.0350 c RU . .
H29B H Uiso 1.10237 0.16824 0.80071 1.000 0.0350 c RU . .
H29C H Uiso 1.03144 0.07970 0.70717 1.000 0.0350 c RU . .
H30A H Uiso 0.96483 0.20714 1.02743 1.000 0.0400 c RU . .
H30B H Uiso 1.00061 -0.00440 1.07515 1.000 0.0400 c RU . .
H30C H Uiso 0.79166 0.16351 1.07226 1.000 0.0400 c RU . .

loop_
_atom_type_symbol
_atom_type_description
_atom_type_scat_dispersion_real
_atom_type_scat_dispersion_imag
_atom_type_scat_source
C C 0.0181 0.0091 ' International Tables Vol C Tables 4.2.6.8 and 6.1.1.4'
H H 0.0000 0.0000 ' International Tables Vol C Tables 4.2.6.8 and 6.1.1.4'
O O 0.0492 0.0322 ' International Tables Vol C Tables 4.2.6.8 and 6.1.1.4'

loop_
_geom_angle_atom_site_label_1
_geom_angle_atom_site_label_2
_geom_angle_atom_site_label_3
_geom_angle
C26 O2 C27 122.46(14)
C2 C1 C9 102.02(13)
C2 C1 C17 117.74(13)
C9 C1 C17 112.46(14)
C1 C2 C3 129.97(15)
C1 C2 C7 109.47(15)
C3 C2 C7 120.39(15)
C2 C3 C4 118.71(17)
C3 C4 C5 120.9(2)
C4 C5 C6 121.06(19)
C5 C6 C7 118.35(15)
C2 C7 C6 120.60(16)
C2 C7 C8 108.59(14)
C6 C7 C8 130.50(15)
C7 C8 C9 108.70(15)
C7 C8 C11 123.11(14)
C9 C8 C11 128.04(16)
C1 C9 C8 111.22(15)
C1 C9 C10 122.74(14)
C8 C9 C10 126.04(16)
O1 C10 C9 123.70(16)
C8 C11 C12 120.06(14)
C8 C11 C16 121.33(15)
C12 C11 C16 118.54(15)
C11 C12 C13 120.74(16)
C12 C13 C14 120.20(17)
C13 C14 C15 119.63(19)
C14 C15 C16 120.5(2)
C11 C16 C15 120.34(17)
C1 C17 C18 111.59(12)
C1 C17 C24 112.71(14)
C18 C17 C24 114.04(13)
C17 C18 C19 122.28(15)
C17 C18 C23 119.28(14)
C19 C18 C23 118.41(15)
C18 C19 C20 120.62(17)
C19 C20 C21 120.31(16)
C20 C21 C22 119.74(15)
C21 C22 C23 119.95(16)
C18 C23 C22 120.97(15)
C17 C24 C25 125.99(16)
C17 C24 C26 117.87(13)
C25 C24 C26 116.04(16)
O2 C26 O3 125.49(15)
O2 C26 C24 110.48(14)
O3 C26 C24 124.03(15)
O2 C27 C28 101.26(14)
O2 C27 C29 109.44(13)
O2 C27 C30 110.04(14)
C28 C27 C29 110.90(14)
C28 C27 C30 111.71(15)
C29 C27 C30 112.87(16)
C2 C1 H1 108.00
C9 C1 H1 108.00
C17 C1 H1 108.00
C2 C3 H3 121.00
C4 C3 H3 121.00
C3 C4 H4 120.00
C5 C4 H4 120.00
C4 C5 H5 119.00
C6 C5 H5 119.00
C5 C6 H6 121.00
C7 C6 H6 121.00
O1 C10 H10 118.00
C9 C10 H10 118.00
C11 C12 H12 120.00
C13 C12 H12 120.00
C12 C13 H13 120.00
C14 C13 H13 120.00
C13 C14 H14 120.00
C15 C14 H14 120.00
C14 C15 H15 120.00
C16 C15 H15 120.00
C11 C16 H16 120.00
C15 C16 H16 120.00
C1 C17 H17 106.00
C18 C17 H17 106.00
C24 C17 H17 106.00
C18 C19 H19 120.00
C20 C19 H19 120.00
C19 C20 H20 120.00
C21 C20 H20 120.00
C20 C21 H21 120.00
C22 C21 H21 120.00
C21 C22 H22 120.00
C23 C22 H22 120.00
C18 C23 H23 119.00
C22 C23 H23 120.00
C24 C25 H25A 120.00
C24 C25 H25B 120.00
H25A C25 H25B 120.00
C27 C28 H28A 109.00
C27 C28 H28B 109.00
C27 C28 H28C 109.00
H28A C28 H28B 109.00
H28A C28 H28C 109.00
H28B C28 H28C 109.00
C27 C29 H29A 109.00
C27 C29 H29B 109.00
C27 C29 H29C 109.00
H29A C29 H29B 109.00
H29A C29 H29C 109.00
H29B C29 H29C 109.00
C27 C30 H30A 109.00
C27 C30 H30B 109.00
C27 C30 H30C 109.00
H30A C30 H30B 109.00
H30A C30 H30C 109.00
H30B C30 H30C 109.00

loop_
_geom_bond_atom_site_label_1
_geom_bond_atom_site_label_2
_geom_bond_distance
O1 C10 1.216(2)
O2 C26 1.338(2)
O2 C27 1.4837(19)
O3 C26 1.208(2)
C1 C2 1.509(2)
C1 C9 1.516(2)
C1 C17 1.566(2)
C2 C3 1.390(2)
C2 C7 1.407(2)
C3 C4 1.392(3)
C4 C5 1.392(3)
C5 C6 1.388(3)
C6 C7 1.399(2)
C7 C8 1.465(2)
C8 C9 1.364(2)
C8 C11 1.477(2)
C9 C10 1.459(2)
C11 C12 1.400(2)
C11 C16 1.399(2)
C12 C13 1.384(3)
C13 C14 1.390(3)
C14 C15 1.383(3)
C15 C16 1.389(3)
C17 C18 1.522(2)
C17 C24 1.524(2)
C18 C19 1.402(2)
C18 C23 1.392(2)
C19 C20 1.389(3)
C20 C21 1.387(3)
C21 C22 1.388(2)
C22 C23 1.394(2)
C24 C25 1.328(2)
C24 C26 1.510(2)
C27 C28 1.520(3)
C27 C29 1.517(2)
C27 C30 1.520(2)
C1 H1 1.0000
C3 H3 0.9500
C4 H4 0.9500
C5 H5 0.9500
C6 H6 0.9500
C10 H10 0.9500
C12 H12 0.9500
C13 H13 0.9500
C14 H14 0.9500
C15 H15 0.9500
C16 H16 0.9500
C17 H17 1.0000
C19 H19 0.9500
C20 H20 0.9500
C21 H21 0.9500
C22 H22 0.9500
C23 H23 0.9500
C25 H25A 0.9500
C25 H25B 0.9500
C28 H28A 0.9800
C28 H28B 0.9800
C28 H28C 0.9800
C29 H29A 0.9800
C29 H29B 0.9800
C29 H29C 0.9800
C30 H30A 0.9800
C30 H30B 0.9800
C30 H30C 0.9800

loop_
_geom_torsion_atom_site_label_1
_geom_torsion_atom_site_label_2
_geom_torsion_atom_site_label_3
_geom_torsion_atom_site_label_4
_geom_torsion
C27 O2 C26 O3 -8.0(2)
C27 O2 C26 C24 172.80(13)
C26 O2 C27 C28 -175.55(14)
C26 O2 C27 C29 -58.42(18)
C26 O2 C27 C30 66.2(2)
C9 C1 C2 C3 -174.56(16)
C9 C1 C2 C7 0.61(16)
C17 C1 C2 C3 61.9(2)
C17 C1 C2 C7 -122.98(15)
C2 C1 C9 C8 -0.64(17)
C2 C1 C9 C10 179.04(14)
C17 C1 C9 C8 126.44(15)
C17 C1 C9 C10 -53.88(19)
C2 C1 C17 C18 70.44(19)
C2 C1 C17 C24 -59.40(18)
C9 C1 C17 C18 -47.72(18)
C9 C1 C17 C24 -177.56(13)
C1 C2 C3 C4 175.07(15)
C7 C2 C3 C4 0.4(2)
C1 C2 C7 C6 -174.66(14)
C1 C2 C7 C8 -0.40(18)
C3 C2 C7 C6 1.1(2)
C3 C2 C7 C8 175.31(14)
C2 C3 C4 C5 -1.4(2)
C3 C4 C5 C6 1.2(2)
C4 C5 C6 C7 0.3(2)
C5 C6 C7 C2 -1.3(2)
C5 C6 C7 C8 -174.19(16)
C2 C7 C8 C9 -0.02(18)
C2 C7 C8 C11 -175.99(14)
C6 C7 C8 C9 173.49(16)
C6 C7 C8 C11 -2.5(3)
C7 C8 C9 C1 0.43(18)
C7 C8 C9 C10 -179.24(15)
C11 C8 C9 C1 176.15(15)
C11 C8 C9 C10 -3.5(3)
C7 C8 C11 C12 -49.9(2)
C7 C8 C11 C16 126.99(19)
C9 C8 C11 C12 134.97(18)
C9 C8 C11 C16 -48.2(3)
C1 C9 C10 O1 -8.5(2)
C8 C9 C10 O1 171.18(16)
C8 C11 C12 C13 177.82(17)
C16 C11 C12 C13 0.9(3)
C8 C11 C16 C15 -177.8(2)
C12 C11 C16 C15 -0.9(3)
C11 C12 C13 C14 -0.4(3)
C12 C13 C14 C15 -0.1(3)
C13 C14 C15 C16 0.0(4)
C14 C15 C16 C11 0.5(4)
C1 C17 C18 C19 -64.0(2)
C1 C17 C18 C23 113.64(16)
C24 C17 C18 C19 65.19(19)
C24 C17 C18 C23 -117.22(16)
C1 C17 C24 C25 127.05(18)
C1 C17 C24 C26 -56.76(18)
C18 C17 C24 C25 -1.5(2)
C18 C17 C24 C26 174.67(14)
C17 C18 C19 C20 177.63(15)
C23 C18 C19 C20 0.0(2)
C17 C18 C23 C22 -177.75(14)
C19 C18 C23 C22 -0.1(2)
C18 C19 C20 C21 -0.3(2)
C19 C20 C21 C22 0.7(2)
C20 C21 C22 C23 -0.7(2)
C21 C22 C23 C18 0.4(2)
C17 C24 C26 O2 -20.1(2)
C17 C24 C26 O3 160.64(16)
C25 C24 C26 O2 156.48(16)
C25 C24 C26 O3 -22.8(3)
